data_1575463
loop_
_publ_author_name
'Sun, Xiaofei'
'Jin, Da'
'Yadav, Ravi'
'Kraetschmer, Frederic'
'K&#xf6;ppe, Ralf'
'Roesky, Peter W.'

_publ_section_title
;
 On-demand switching from mono-silylene to bis-silylene to access mono-,
 di- and mixed coinage metal complexes.
;
_journal_issue 35
_journal_name_full 'Chemical science'
_journal_page_first 16057
_journal_page_last 16062
_journal_paper_doi 10.1039/d5sc04287a
_journal_volume 16
_journal_year 2025
_chemical_formula_moiety 'C60 H85 Au2 N5 Si2, 4(C6 D6)'
_chemical_formula_sum 'C84 H85 Au2 D24 N5 Si2'
_chemical_formula_weight 1663.02
_space_group_crystal_system monoclinic
_space_group_IT_number 15
_space_group_name_Hall '-C 2yc'
_space_group_name_H-M_alt 'C 1 2/c 1'
_atom_sites_solution_hydrogens geom
_atom_sites_solution_primary dual
_audit_creation_date 2025-04-24
_audit_creation_method
;
Olex2 1.5
(compiled 2025.04.05 svn.rf049d14d for OlexSys, GUI svn.r7224)
;
_audit_update_record
;
2025-05-02 deposited with the CCDC.	2025-07-30 downloaded from the CCDC.
;
_cell_angle_alpha 90
_cell_angle_beta 113.237(5)
_cell_angle_gamma 90
_cell_formula_units_Z 4
_cell_length_a 23.4582(17)
_cell_length_b 13.7319(8)
_cell_length_c 25.7140(19)
_cell_measurement_reflns_used 30352
_cell_measurement_temperature 100
_cell_measurement_theta_max 30.25
_cell_measurement_theta_min 2.18
_cell_volume 7611.2(9)
_computing_cell_refinement
;
X-Area Recipe 1.33.0.0 (STOE, 2015)
;
_computing_data_collection
;
X-Area Pilatus3_SV 1.31.150.0 (STOE, 2018)
;
_computing_data_reduction
;
X-Area Integrate 1.73.1.0 (STOE, 2018)
X-Area LANA 1.73.2.0 (STOE, 2018)
;
_computing_molecular_graphics 'Olex2 1.5 (Dolomanov et al., 2009)'
_computing_publication_material 'Olex2 1.5 (Dolomanov et al., 2009)'
_computing_structure_refinement 'SHELXL 2019/2 (Sheldrick, 2015)'
_computing_structure_solution 'SHELXT  (Sheldrick, 2015)'
_diffrn_ambient_temperature 100
_diffrn_detector Pilatus200K
_diffrn_detector_area_resol_mean 5.81
_diffrn_detector_type 'DECTRIS PILATUS 200K'
_diffrn_measured_fraction_theta_full 0.997
_diffrn_measured_fraction_theta_max 0.887
_diffrn_measurement_details
;
 488 frames, detector distance = 60 mm
;
_diffrn_measurement_device 'Eulerian 4-circle diffractometer'
_diffrn_measurement_device_type 'STOE STADIVARI'
_diffrn_measurement_method 'rotation method, \w scans'
_diffrn_radiation_collimation '0.5 mm diameter, monocapillary'
_diffrn_radiation_monochromator 'plane graphite'
_diffrn_radiation_polarisn_norm 0
_diffrn_radiation_probe x-ray
_diffrn_radiation_type 'Mo K\a'
_diffrn_radiation_wavelength 0.71073
_diffrn_reflns_av_R_equivalents 0.0264
_diffrn_reflns_av_unetI/netI 0.0368
_diffrn_reflns_Laue_measured_fraction_full 0.997
_diffrn_reflns_Laue_measured_fraction_max 0.887
_diffrn_reflns_limit_h_max 31
_diffrn_reflns_limit_h_min -32
_diffrn_reflns_limit_k_max 18
_diffrn_reflns_limit_k_min -18
_diffrn_reflns_limit_l_max 36
_diffrn_reflns_limit_l_min -18
_diffrn_reflns_number 28983
_diffrn_reflns_point_group_measured_fraction_full 0.997
_diffrn_reflns_point_group_measured_fraction_max 0.887
_diffrn_reflns_theta_full 25.242
_diffrn_reflns_theta_max 30.308
_diffrn_reflns_theta_min 2.186
_diffrn_source 'Mo Genix 3D HF'
_diffrn_source_current 0.830
_diffrn_source_power 0.050
_diffrn_source_voltage 60
_exptl_absorpt_coefficient_mu 3.929
_exptl_absorpt_correction_T_max 1.0000
_exptl_absorpt_correction_T_min 0.5859
_exptl_absorpt_correction_type multi-scan
_exptl_absorpt_process_details
;
STOE LANA, absorption correction by scaling of reflection intensities.
J. Koziskova, F. Hahn, J. Richter, J. Kozisek, "Comparison of different
absorption corrections on the model structure of tetrakis(\m~2~-acetato)-
diaqua-di-copper(II)", Acta Chimica Slovaca, vol. 9, no. 2, 2016, pp. 136 - 140.
;
_exptl_crystal_colour yellow
_exptl_crystal_colour_primary yellow
_exptl_crystal_density_diffrn 1.451
_exptl_crystal_density_method 'not measured'
_exptl_crystal_description rod
_exptl_crystal_F_000 3336
_exptl_crystal_size_max 0.315
_exptl_crystal_size_mid 0.167
_exptl_crystal_size_min 0.076
_refine_diff_density_max 1.381
_refine_diff_density_min -1.319
_refine_diff_density_rms 0.142
_refine_ls_extinction_method none
_refine_ls_goodness_of_fit_ref 1.046
_refine_ls_hydrogen_treatment constr
_refine_ls_matrix_type full
_refine_ls_number_parameters 472
_refine_ls_number_reflns 10128
_refine_ls_number_restraints 106
_refine_ls_restrained_S_all 1.042
_refine_ls_R_factor_all 0.0495
_refine_ls_R_factor_gt 0.0365
_refine_ls_shift/su_max 0.004
_refine_ls_shift/su_mean 0.000
_refine_ls_structure_factor_coef Fsqd
_refine_ls_weighting_details 'w=1/[\s^2^(Fo^2^)+(0.0496P)^2^+40.5703P] where P=(Fo^2^+2Fc^2^)/3'
_refine_ls_weighting_scheme calc
_refine_ls_wR_factor_gt 0.0941
_refine_ls_wR_factor_ref 0.0989
_reflns_Friedel_coverage 0.000
_reflns_number_gt 8262
_reflns_number_total 10128
_reflns_threshold_expression 'I > 2\s(I)'
_cod_data_source_file d5sc04287a2.cif
_cod_data_source_block xfjdaucu25-04-14
_cod_depositor_comments 'Adding full bibliography for 1575461--1575467.cif.'
_cod_database_code 1575463
__shelx_shelxl_version_number 2019/2
_audit_contact_author
;
      Prof. Dr. Peter W. Roesky
      Karlsruher Institut fuer Technologie (KIT), CS
      Institut fuer Anorganische Chemie (AOC)
      Lehrstuhl fuer Anorganische Funktionsmaterialien
      Engesserstr. 15, Geb. 30.45
      76131 Karlsruhe 
      Bundesrepublik Deutschland
;
_audit_contact_letter
;
;
_shelx_space_group_comment
;
The symmetry employed for this shelxl refinement is uniquely defined
by the following loop, which should always be used as a source of
symmetry information in preference to the above space-group names.
They are only intended as comments.
;
_olex2_refinement_description
;
1. Fixed Uiso
 At 1.2 times of:
  All C(H) groups
 At 1.5 times of:
  All C(H,H,H) groups
2. Restrained distances
 N2-C00L \\sim N2-C14
 with sigma of 0.02
 C00L-C013 \\sim C14-C16
 with sigma of 0.02
 C00L-C016 \\sim C14-C15
 with sigma of 0.02
 C00L-C017 \\sim C14-C17
 with sigma of 0.02
 N2-C013 \\sim N2-C16
 with sigma of 0.04
 N2-C016 \\sim N2-C15
 with sigma of 0.04
 N2-C017 \\sim N2-C17
 with sigma of 0.04
 C013-C016 \\sim C16-C15
 with sigma of 0.04
 C013-C017 \\sim C16-C17
 with sigma of 0.04
 C016-C017 \\sim C15-C17
 with sigma of 0.04
3. Uiso/Uaniso restraints and constraints
C00L \\sim C013 \\sim C14 \\sim C15 \\sim C16 \\sim C016 \\sim C017 \\sim C17:
within 2A with sigma of 0.01 and sigma for terminal atoms of 0.02 within 2A
4. Others
 Sof(C14)=Sof(C15)=Sof(H15A)=Sof(H15B)=Sof(H15C)=Sof(C16)=Sof(H16A)=Sof(H16B)=
 Sof(H16C)=Sof(C17)=Sof(H17A)=Sof(H17B)=Sof(H17C)=1-FVAR(1)
 Sof(C00L)=Sof(C013)=Sof(H01A)=Sof(H01B)=Sof(H01C)=Sof(C016)=Sof(H01D)=
 Sof(H01E)=Sof(H01F)=Sof(C017)=Sof(H01G)=Sof(H01H)=Sof(H01I)=FVAR(1)
5.a Ternary CH refined with riding coordinates:
 C27(H27)
5.b Aromatic/amide H refined with riding coordinates:
 C3(H3), C5(H5), C20(H20), C21(H21), C22(H22), C23(H23), C24(H24), C30(H30),
 C31(H31), C38(D38), C39(D39), C40(D40), C41(D41), C42(D42), C43(D43), C32(D32),
  C33(D33), C34(D34), C35(D35), C36(D36), C37(D37)
5.c Idealised Me refined as rotating group:
 C7(H7A,H7B,H7C), C8(H8A,H8B,H8C), C9(H9A,H9B,H9C), C11(H11A,H11B,H11C),
 C12(H12A,H12B,H12C), C13(H13A,H13B,H13C), C013(H01A,H01B,H01C), C15(H15A,H15B,
 H15C), C16(H16A,H16B,H16C), C016(H01D,H01E,H01F), C017(H01G,H01H,H01I),
 C17(H17A,H17B,H17C), C28(H28A,H28B,H28C), C29(H29A,H29B,H29C)
;
_olex2_submission_special_instructions 'No special instructions were received'

loop_
_space_group_symop_operation_xyz
'x, y, z'
'-x, y, -z+1/2'
'x+1/2, y+1/2, z'
'-x+1/2, y+1/2, -z+1/2'
'-x, -y, -z'
'x, -y, z-1/2'
'-x+1/2, -y+1/2, -z'
'x+1/2, -y+1/2, z-1/2'

loop_
_atom_site_label
_atom_site_type_symbol
_atom_site_fract_x
_atom_site_fract_y
_atom_site_fract_z
_atom_site_U_iso_or_equiv
_atom_site_adp_type
_atom_site_occupancy
_atom_site_site_symmetry_order
_atom_site_calc_flag
_atom_site_refinement_flags_posn
_atom_site_refinement_flags_adp
_atom_site_refinement_flags_occupancy
_atom_site_disorder_assembly
_atom_site_disorder_group
Au Au 0.42167(2) 0.46659(2) 0.70764(2) 0.01898(5) Uani 1 1 d . . . . .
Si Si 0.45814(4) 0.61598(7) 0.69335(4) 0.01044(18) Uani 1 1 d . . . . .
N1 N 0.500000 0.6942(3) 0.750000 0.0119(8) Uani 1 2 d S T P . .
N2 N 0.40050(15) 0.6805(2) 0.63324(13) 0.0147(6) Uani 1 1 d D . . . .
N3 N 0.48056(15) 0.6074(2) 0.63106(13) 0.0141(6) Uani 1 1 d . . . . .
C00L C 0.3384(4) 0.7231(7) 0.6201(4) 0.0166(19) Uani 0.643(19) 1 d D U P A 1
C1 C 0.37877(19) 0.3349(3) 0.70677(16) 0.0179(7) Uani 1 1 d . . . . .
C2 C 0.32481(19) 0.3273(3) 0.71765(17) 0.0221(8) Uani 1 1 d . . . . .
C3 C 0.29481(19) 0.2377(3) 0.71325(19) 0.0256(9) Uani 1 1 d . . . . .
H3 H 0.258878 0.234573 0.721657 0.031 Uiso 1 1 calc R U . . .
C4 C 0.3156(2) 0.1542(3) 0.69720(18) 0.0253(9) Uani 1 1 d . . . . .
C5 C 0.3688(2) 0.1610(3) 0.68558(17) 0.0226(8) Uani 1 1 d . . . . .
H5 H 0.384265 0.104274 0.674376 0.027 Uiso 1 1 calc R U . . .
C6 C 0.39982(19) 0.2492(3) 0.69007(16) 0.0179(7) Uani 1 1 d . . . . .
C7 C 0.2953(2) 0.4147(4) 0.7328(2) 0.0350(11) Uani 1 1 d . . . . .
H7A H 0.250232 0.411999 0.712002 0.053 Uiso 1 1 calc R U . . .
H7B H 0.311443 0.474504 0.722795 0.053 Uiso 1 1 calc R U . . .
H7C H 0.305198 0.414376 0.773602 0.053 Uiso 1 1 calc R U . . .
C8 C 0.2833(3) 0.0574(4) 0.6915(2) 0.0370(12) Uani 1 1 d . . . . .
H8A H 0.279066 0.026488 0.655823 0.055 Uiso 1 1 calc R U . . .
H8B H 0.242101 0.067549 0.691836 0.055 Uiso 1 1 calc R U . . .
H8C H 0.307778 0.015181 0.723232 0.055 Uiso 1 1 calc R U . . .
C9 C 0.4557(2) 0.2513(3) 0.6744(2) 0.0284(10) Uani 1 1 d . . . . .
H9A H 0.444326 0.282613 0.637374 0.043 Uiso 1 1 calc R U . . .
H9B H 0.469577 0.184512 0.672554 0.043 Uiso 1 1 calc R U . . .
H9C H 0.489328 0.288016 0.702987 0.043 Uiso 1 1 calc R U . . .
C10 C 0.5260(2) 0.5510(3) 0.61535(17) 0.0201(8) Uani 1 1 d . . . . .
C11 C 0.5091(3) 0.4441(4) 0.6089(3) 0.0516(18) Uani 1 1 d . . . . .
H11A H 0.467298 0.436134 0.579407 0.077 Uiso 1 1 calc R U . . .
H11B H 0.509962 0.418854 0.644854 0.077 Uiso 1 1 calc R U . . .
H11C H 0.538896 0.408175 0.598237 0.077 Uiso 1 1 calc R U . . .
C12 C 0.5308(2) 0.5899(3) 0.56187(18) 0.0249(9) Uani 1 1 d . . . . .
H12A H 0.565728 0.558709 0.556665 0.037 Uiso 1 1 calc R U . . .
H12B H 0.537387 0.660517 0.565254 0.037 Uiso 1 1 calc R U . . .
H12C H 0.492288 0.575698 0.529213 0.037 Uiso 1 1 calc R U . . .
C13 C 0.5897(2) 0.5634(5) 0.6634(2) 0.0453(15) Uani 1 1 d . . . . .
H13A H 0.587955 0.541660 0.699031 0.068 Uiso 1 1 calc R U . . .
H13B H 0.601818 0.632138 0.666555 0.068 Uiso 1 1 calc R U . . .
H13C H 0.620320 0.524291 0.655442 0.068 Uiso 1 1 calc R U . . .
C013 C 0.3358(3) 0.7424(8) 0.6772(3) 0.0214(18) Uani 0.643(19) 1 d D U P A 1
H01A H 0.344900 0.682124 0.699367 0.032 Uiso 0.643(19) 1 calc R U P A 1
H01B H 0.294236 0.765426 0.671609 0.032 Uiso 0.643(19) 1 calc R U P A 1
H01C H 0.366506 0.792117 0.697395 0.032 Uiso 0.643(19) 1 calc R U P A 1
C14 C 0.3370(6) 0.7172(12) 0.6220(7) 0.019(3) Uani 0.357(19) 1 d D U P A 2
C15 C 0.3414(7) 0.8267(10) 0.6132(10) 0.032(4) Uani 0.357(19) 1 d D U P A 2
H15A H 0.375351 0.854427 0.645916 0.048 Uiso 0.357(19) 1 calc R U P A 2
H15B H 0.302243 0.858006 0.608933 0.048 Uiso 0.357(19) 1 calc R U P A 2
H15C H 0.349283 0.837755 0.578944 0.048 Uiso 0.357(19) 1 calc R U P A 2
C16 C 0.3233(8) 0.6954(17) 0.6739(6) 0.031(3) Uani 0.357(19) 1 d D U P A 2
H16A H 0.315138 0.625582 0.675140 0.046 Uiso 0.357(19) 1 calc R U P A 2
H16B H 0.286841 0.732537 0.671905 0.046 Uiso 0.357(19) 1 calc R U P A 2
H16C H 0.359103 0.713829 0.708117 0.046 Uiso 0.357(19) 1 calc R U P A 2
C016 C 0.3298(5) 0.8178(7) 0.5868(5) 0.031(2) Uani 0.643(19) 1 d D U P A 1
H01D H 0.361321 0.865023 0.609104 0.046 Uiso 0.643(19) 1 calc R U P A 1
H01E H 0.288425 0.844248 0.578844 0.046 Uiso 0.643(19) 1 calc R U P A 1
H01F H 0.334248 0.804992 0.551084 0.046 Uiso 0.643(19) 1 calc R U P A 1
C017 C 0.2888(4) 0.6489(7) 0.5880(5) 0.026(2) Uani 0.643(19) 1 d D U P A 1
H01G H 0.285149 0.644887 0.548781 0.039 Uiso 0.643(19) 1 calc R U P A 1
H01H H 0.248926 0.669162 0.588500 0.039 Uiso 0.643(19) 1 calc R U P A 1
H01I H 0.300290 0.585029 0.606100 0.039 Uiso 0.643(19) 1 calc R U P A 1
C17 C 0.2842(7) 0.6749(14) 0.5706(6) 0.020(3) Uani 0.357(19) 1 d D U P A 2
H17A H 0.288414 0.696543 0.535945 0.029 Uiso 0.357(19) 1 calc R U P A 2
H17B H 0.244389 0.697317 0.570211 0.029 Uiso 0.357(19) 1 calc R U P A 2
H17C H 0.285896 0.603619 0.572540 0.029 Uiso 0.357(19) 1 calc R U P A 2
C18 C 0.42515(18) 0.6418(3) 0.59822(15) 0.0152(7) Uani 1 1 d . . . . .
C19 C 0.39181(18) 0.6284(3) 0.53612(15) 0.0154(7) Uani 1 1 d . . . . .
C20 C 0.38983(18) 0.7016(3) 0.49827(16) 0.0182(8) Uani 1 1 d . . . . .
H20 H 0.409721 0.762109 0.511890 0.022 Uiso 1 1 calc R U . . .
C21 C 0.35865(19) 0.6863(3) 0.44022(16) 0.0199(8) Uani 1 1 d . . . . .
H21 H 0.357499 0.736146 0.414186 0.024 Uiso 1 1 calc R U . . .
C22 C 0.32915(18) 0.5974(3) 0.42064(17) 0.0210(8) Uani 1 1 d . . . . .
H22 H 0.307607 0.586823 0.381151 0.025 Uiso 1 1 calc R U . . .
C23 C 0.3311(2) 0.5245(3) 0.45848(19) 0.0239(9) Uani 1 1 d . . . . .
H23 H 0.311127 0.464006 0.444935 0.029 Uiso 1 1 calc R U . . .
C24 C 0.3625(2) 0.5398(3) 0.51643(18) 0.0210(8) Uani 1 1 d . . . . .
H24 H 0.363822 0.489823 0.542446 0.025 Uiso 1 1 calc R U . . .
C25 C 0.500000 0.8012(4) 0.750000 0.0130(9) Uani 1 2 d S T P . .
C26 C 0.47490(18) 0.8542(3) 0.78373(17) 0.0184(8) Uani 1 1 d . . . . .
C27 C 0.44946(19) 0.8102(3) 0.82415(19) 0.0224(8) Uani 1 1 d . . . . .
H27 H 0.452327 0.737719 0.822534 0.027 Uiso 1 1 calc R U . . .
C28 C 0.3817(2) 0.8379(4) 0.8106(3) 0.0397(13) Uani 1 1 d . . . . .
H28A H 0.368050 0.807091 0.838098 0.060 Uiso 1 1 calc R U . . .
H28B H 0.355516 0.815485 0.772408 0.060 Uiso 1 1 calc R U . . .
H28C H 0.378273 0.908803 0.812630 0.060 Uiso 1 1 calc R U . . .
C29 C 0.4882(2) 0.8436(3) 0.8846(2) 0.0308(10) Uani 1 1 d . . . . .
H29A H 0.482607 0.913754 0.887742 0.046 Uiso 1 1 calc R U . . .
H29B H 0.532076 0.829683 0.893797 0.046 Uiso 1 1 calc R U . . .
H29C H 0.474690 0.808700 0.911006 0.046 Uiso 1 1 calc R U . . .
C30 C 0.4753(2) 0.9560(3) 0.7819(2) 0.0281(10) Uani 1 1 d . . . . .
H30 H 0.457545 0.991026 0.803666 0.034 Uiso 1 1 calc R U . . .
C31 C 0.500000 1.0076(5) 0.750000 0.0318(15) Uani 1 2 d S T P . .
H31 H 0.500000 1.076823 0.749999 0.038 Uiso 1 2 calc R U P . .
C38 C 0.3514(3) 0.9525(4) 0.3964(3) 0.0447(15) Uani 1 1 d . . . . .
D38 D 0.316087 0.987757 0.395137 0.054 Uiso 1 1 calc R U . . .
C39 C 0.4040(3) 0.9513(3) 0.4455(3) 0.0425(14) Uani 1 1 d . . . . .
D39 D 0.404834 0.985738 0.477809 0.051 Uiso 1 1 calc R U . . .
C40 C 0.4554(3) 0.9001(4) 0.4479(2) 0.0346(11) Uani 1 1 d . . . . .
D40 D 0.491780 0.898716 0.481896 0.042 Uiso 1 1 calc R U . . .
C41 C 0.4537(2) 0.8509(3) 0.40044(19) 0.0275(9) Uani 1 1 d . . . . .
D41 D 0.489011 0.815443 0.401791 0.033 Uiso 1 1 calc R U . . .
C42 C 0.4006(2) 0.8528(3) 0.3508(2) 0.0289(10) Uani 1 1 d . . . . .
D42 D 0.399763 0.819235 0.318221 0.035 Uiso 1 1 calc R U . . .
C43 C 0.3492(2) 0.9037(4) 0.3490(2) 0.0354(11) Uani 1 1 d . . . . .
D43 D 0.312560 0.904910 0.315315 0.042 Uiso 1 1 calc R U . . .
C32 C 0.2382(3) 0.3706(5) 0.5320(3) 0.0563(17) Uani 1 1 d . . . . .
D32 D 0.277580 0.400822 0.542055 0.068 Uiso 1 1 calc R U . . .
C33 C 0.1913(3) 0.3946(5) 0.4819(3) 0.0506(15) Uani 1 1 d . . . . .
D33 D 0.197936 0.440659 0.457293 0.061 Uiso 1 1 calc R U . . .
C34 C 0.1351(3) 0.3521(5) 0.4676(2) 0.0458(14) Uani 1 1 d . . . . .
D34 D 0.102049 0.368566 0.432961 0.055 Uiso 1 1 calc R U . . .
C35 C 0.1258(2) 0.2856(5) 0.5029(3) 0.0462(14) Uani 1 1 d . . . . .
D35 D 0.086379 0.255414 0.492357 0.055 Uiso 1 1 calc R U . . .
C36 C 0.1728(3) 0.2618(4) 0.5536(2) 0.0401(12) Uani 1 1 d . . . . .
D36 D 0.165777 0.216518 0.578391 0.048 Uiso 1 1 calc R U . . .
C37 C 0.2301(3) 0.3042(4) 0.5680(2) 0.0467(14) Uani 1 1 d . . . . .
D37 D 0.263481 0.287564 0.602504 0.056 Uiso 1 1 calc R U . . .

loop_
_atom_site_aniso_label
_atom_site_aniso_U_11
_atom_site_aniso_U_22
_atom_site_aniso_U_33
_atom_site_aniso_U_23
_atom_site_aniso_U_13
_atom_site_aniso_U_12
Au 0.02014(8) 0.01761(8) 0.02180(8) -0.00106(6) 0.01105(6) -0.00225(6)
Si 0.0113(4) 0.0107(4) 0.0135(4) 0.0007(3) 0.0093(4) 0.0003(3)
N1 0.014(2) 0.0078(19) 0.019(2) 0.000 0.0126(17) 0.000
N2 0.0171(15) 0.0159(15) 0.0157(14) 0.0011(12) 0.0114(12) 0.0051(12)
N3 0.0190(15) 0.0134(14) 0.0167(14) 0.0024(11) 0.0142(12) 0.0035(12)
C00L 0.016(3) 0.020(3) 0.018(3) 0.001(3) 0.010(3) 0.005(3)
C1 0.0223(19) 0.0162(18) 0.0164(17) -0.0036(14) 0.0089(15) -0.0051(15)
C2 0.0173(19) 0.023(2) 0.024(2) -0.0023(16) 0.0060(16) -0.0014(15)
C3 0.0130(18) 0.031(2) 0.031(2) 0.0013(18) 0.0061(16) -0.0063(16)
C4 0.024(2) 0.024(2) 0.021(2) 0.0010(16) 0.0012(16) -0.0093(17)
C5 0.029(2) 0.0171(19) 0.0194(19) -0.0016(15) 0.0073(17) -0.0030(16)
C6 0.0220(19) 0.0154(18) 0.0165(17) -0.0006(14) 0.0077(15) -0.0012(15)
C7 0.020(2) 0.033(3) 0.056(3) -0.008(2) 0.018(2) -0.0012(18)
C8 0.040(3) 0.028(2) 0.037(3) -0.004(2) 0.009(2) -0.017(2)
C9 0.040(3) 0.019(2) 0.038(2) -0.0011(18) 0.028(2) -0.0001(18)
C10 0.027(2) 0.020(2) 0.0242(19) 0.0001(15) 0.0219(17) 0.0047(15)
C11 0.072(4) 0.017(2) 0.106(5) 0.003(3) 0.079(4) 0.008(2)
C12 0.022(2) 0.037(2) 0.026(2) 0.0017(18) 0.0202(17) 0.0011(18)
C13 0.036(3) 0.075(4) 0.026(2) 0.000(2) 0.013(2) 0.036(3)
C013 0.014(3) 0.030(5) 0.024(3) -0.006(3) 0.012(3) 0.006(3)
C14 0.018(5) 0.020(5) 0.022(5) 0.002(5) 0.010(5) 0.010(5)
C15 0.018(6) 0.023(6) 0.047(8) -0.003(7) 0.003(7) 0.005(5)
C16 0.022(6) 0.046(8) 0.026(6) 0.003(6) 0.011(5) 0.017(6)
C016 0.034(5) 0.029(4) 0.035(5) 0.012(4) 0.022(4) 0.017(3)
C017 0.017(3) 0.032(5) 0.029(5) -0.004(4) 0.009(4) 0.003(3)
C17 0.017(5) 0.032(7) 0.011(6) 0.003(5) 0.006(5) 0.000(5)
C18 0.0230(19) 0.0128(17) 0.0160(17) 0.0042(13) 0.0143(15) 0.0032(14)
C19 0.0196(18) 0.0163(18) 0.0157(17) 0.0015(13) 0.0127(15) 0.0023(14)
C20 0.0205(19) 0.0172(18) 0.0189(18) 0.0012(14) 0.0100(15) -0.0013(14)
C21 0.0210(19) 0.024(2) 0.0172(18) 0.0019(15) 0.0101(15) -0.0006(15)
C22 0.0162(18) 0.029(2) 0.0199(18) -0.0074(16) 0.0091(15) -0.0002(16)
C23 0.025(2) 0.022(2) 0.032(2) -0.0105(17) 0.0183(18) -0.0063(16)
C24 0.030(2) 0.0159(18) 0.026(2) 0.0003(15) 0.0205(17) -0.0013(16)
C25 0.010(2) 0.007(2) 0.021(2) 0.000 0.0059(19) 0.000
C26 0.0147(18) 0.0151(18) 0.0229(19) -0.0034(14) 0.0048(15) 0.0029(14)
C27 0.023(2) 0.0168(19) 0.036(2) -0.0053(16) 0.0207(18) 0.0027(15)
C28 0.026(2) 0.039(3) 0.063(3) -0.026(3) 0.026(2) -0.003(2)
C29 0.042(3) 0.024(2) 0.033(2) -0.0021(18) 0.021(2) 0.0076(19)
C30 0.033(2) 0.018(2) 0.033(2) -0.0051(17) 0.0124(19) 0.0087(17)
C31 0.043(4) 0.012(3) 0.038(4) 0.000 0.013(3) 0.000
C38 0.047(3) 0.021(2) 0.084(4) 0.016(3) 0.045(3) 0.008(2)
C39 0.067(4) 0.021(2) 0.063(4) -0.006(2) 0.051(3) -0.014(2)
C40 0.044(3) 0.032(3) 0.034(2) -0.004(2) 0.021(2) -0.019(2)
C41 0.023(2) 0.032(2) 0.032(2) 0.0031(18) 0.0160(19) -0.0045(18)
C42 0.031(2) 0.031(2) 0.030(2) 0.0097(18) 0.019(2) -0.0044(19)
C43 0.033(3) 0.030(2) 0.047(3) 0.019(2) 0.020(2) 0.002(2)
C32 0.033(3) 0.061(4) 0.072(4) 0.006(3) 0.018(3) -0.017(3)
C33 0.053(4) 0.057(4) 0.053(3) 0.019(3) 0.033(3) 0.001(3)
C34 0.033(3) 0.070(4) 0.030(3) 0.001(3) 0.007(2) 0.006(3)
C35 0.024(3) 0.051(3) 0.063(4) -0.006(3) 0.017(3) -0.012(2)
C36 0.055(3) 0.029(3) 0.047(3) 0.004(2) 0.031(3) 0.005(2)
C37 0.047(3) 0.049(3) 0.031(3) 0.000(2) 0.001(2) 0.003(3)

loop_
_atom_type_symbol
_atom_type_description
_atom_type_scat_dispersion_real
_atom_type_scat_dispersion_imag
_atom_type_scat_source
C C 0.0033 0.0016 'International Tables Vol C Tables 4.2.6.8 and 6.1.1.4'
H H 0.0000 0.0000 'International Tables Vol C Tables 4.2.6.8 and 6.1.1.4'
Au Au -2.0133 8.8022 'International Tables Vol C Tables 4.2.6.8 and 6.1.1.4'
D D 0.0000 0.0000 'International Tables Vol C Tables 4.2.6.8 and 6.1.1.4'
N N 0.0061 0.0033 'International Tables Vol C Tables 4.2.6.8 and 6.1.1.4'
Si Si 0.0817 0.0704 'International Tables Vol C Tables 4.2.6.8 and 6.1.1.4'

loop_
_exptl_crystal_face_index_h
_exptl_crystal_face_index_k
_exptl_crystal_face_index_l
_exptl_crystal_face_perp_dist
8 -3 0 0.0600
-3 1 0 0.0490
4 -1 -6 0.1680
-1 0 2 0.1470
1 1 0 0.0170
-5 -6 0 0.0590
1 -1 6 0.1370
-3 1 2 0.0930
-1 1 -5 0.1590

loop_
_geom_angle_atom_site_label_1
_geom_angle_atom_site_label_2
_geom_angle_atom_site_label_3
_geom_angle
_geom_angle_site_symmetry_1
_geom_angle_site_symmetry_3
_geom_angle_publ_flag
Si Au Au 74.42(2) . 2_656 ?
C1 Au Au 113.54(11) . 2_656 ?
C1 Au Si 170.56(11) . . ?
Au Si Si 89.21(3) . 2_656 ?
N1 Si Au 122.04(10) . . ?
N1 Si Si 37.51(11) . 2_656 ?
N1 Si N2 112.79(15) . . ?
N1 Si N3 119.41(12) . . ?
N1 Si C18 129.26(14) . . ?
N2 Si Au 111.59(11) . . ?
N2 Si Si 149.31(10) . 2_656 ?
N2 Si N3 70.87(14) . . ?
N2 Si C18 36.43(13) . . ?
N3 Si Au 109.06(11) . . ?
N3 Si Si 124.81(11) . 2_656 ?
N3 Si C18 35.52(13) . . ?
C18 Si Au 108.58(10) . . ?
C18 Si Si 156.53(11) . 2_656 ?
Si N1 Si 105.0(2) 2_656 . ?
C25 N1 Si 127.51(11) . 2_656 ?
C25 N1 Si 127.51(11) . . ?
C00L N2 Si 135.8(4) . . ?
C14 N2 Si 132.6(7) . . ?
C18 N2 Si 90.3(2) . . ?
C18 N2 C00L 130.0(5) . . ?
C18 N2 C14 131.3(7) . . ?
C10 N3 Si 137.1(3) . . ?
C18 N3 Si 89.2(2) . . ?
C18 N3 C10 129.5(3) . . ?
N2 C00L C013 105.1(6) . . ?
N2 C00L C016 111.4(7) . . ?
N2 C00L C017 109.5(7) . . ?
C013 C00L C016 110.3(7) . . ?
C013 C00L C017 109.1(7) . . ?
C017 C00L C016 111.3(8) . . ?
C2 C1 Au 122.4(3) . . ?
C2 C1 C6 116.9(4) . . ?
C6 C1 Au 120.5(3) . . ?
C1 C2 C7 122.2(4) . . ?
C3 C2 C1 120.9(4) . . ?
C3 C2 C7 116.9(4) . . ?
C2 C3 H3 118.9 . . ?
C4 C3 C2 122.1(4) . . ?
C4 C3 H3 118.9 . . ?
C3 C4 C5 117.6(4) . . ?
C3 C4 C8 122.7(4) . . ?
C5 C4 C8 119.7(4) . . ?
C4 C5 H5 119.3 . . ?
C6 C5 C4 121.4(4) . . ?
C6 C5 H5 119.3 . . ?
C1 C6 C9 120.7(4) . . ?
C5 C6 C1 121.2(4) . . ?
C5 C6 C9 118.1(4) . . ?
C2 C7 H7A 109.5 . . ?
C2 C7 H7B 109.5 . . ?
C2 C7 H7C 109.5 . . ?
H7A C7 H7B 109.5 . . ?
H7A C7 H7C 109.5 . . ?
H7B C7 H7C 109.5 . . ?
C4 C8 H8A 109.5 . . ?
C4 C8 H8B 109.5 . . ?
C4 C8 H8C 109.5 . . ?
H8A C8 H8B 109.5 . . ?
H8A C8 H8C 109.5 . . ?
H8B C8 H8C 109.5 . . ?
C6 C9 H9A 109.5 . . ?
C6 C9 H9B 109.5 . . ?
C6 C9 H9C 109.5 . . ?
H9A C9 H9B 109.5 . . ?
H9A C9 H9C 109.5 . . ?
H9B C9 H9C 109.5 . . ?
N3 C10 C11 110.3(3) . . ?
N3 C10 C12 112.1(3) . . ?
N3 C10 C13 107.3(3) . . ?
C11 C10 C12 110.6(4) . . ?
C11 C10 C13 109.2(5) . . ?
C12 C10 C13 107.2(4) . . ?
C10 C11 H11A 109.5 . . ?
C10 C11 H11B 109.5 . . ?
C10 C11 H11C 109.5 . . ?
H11A C11 H11B 109.5 . . ?
H11A C11 H11C 109.5 . . ?
H11B C11 H11C 109.5 . . ?
C10 C12 H12A 109.5 . . ?
C10 C12 H12B 109.5 . . ?
C10 C12 H12C 109.5 . . ?
H12A C12 H12B 109.5 . . ?
H12A C12 H12C 109.5 . . ?
H12B C12 H12C 109.5 . . ?
C10 C13 H13A 109.5 . . ?
C10 C13 H13B 109.5 . . ?
C10 C13 H13C 109.5 . . ?
H13A C13 H13B 109.5 . . ?
H13A C13 H13C 109.5 . . ?
H13B C13 H13C 109.5 . . ?
C00L C013 H01A 109.5 . . ?
C00L C013 H01B 109.5 . . ?
C00L C013 H01C 109.5 . . ?
H01A C013 H01B 109.5 . . ?
H01A C013 H01C 109.5 . . ?
H01B C013 H01C 109.5 . . ?
N2 C14 C15 104.0(11) . . ?
N2 C14 C16 107.7(11) . . ?
N2 C14 C17 116.6(12) . . ?
C16 C14 C15 112.0(14) . . ?
C16 C14 C17 107.7(12) . . ?
C17 C14 C15 108.9(12) . . ?
C14 C15 H15A 109.5 . . ?
C14 C15 H15B 109.5 . . ?
C14 C15 H15C 109.5 . . ?
H15A C15 H15B 109.5 . . ?
H15A C15 H15C 109.5 . . ?
H15B C15 H15C 109.5 . . ?
C14 C16 H16A 109.5 . . ?
C14 C16 H16B 109.5 . . ?
C14 C16 H16C 109.5 . . ?
H16A C16 H16B 109.5 . . ?
H16A C16 H16C 109.5 . . ?
H16B C16 H16C 109.5 . . ?
C00L C016 H01D 109.5 . . ?
C00L C016 H01E 109.5 . . ?
C00L C016 H01F 109.5 . . ?
H01D C016 H01E 109.5 . . ?
H01D C016 H01F 109.5 . . ?
H01E C016 H01F 109.5 . . ?
C00L C017 H01G 109.5 . . ?
C00L C017 H01H 109.5 . . ?
C00L C017 H01I 109.5 . . ?
H01G C017 H01H 109.5 . . ?
H01G C017 H01I 109.5 . . ?
H01H C017 H01I 109.5 . . ?
C14 C17 H17A 109.5 . . ?
C14 C17 H17B 109.5 . . ?
C14 C17 H17C 109.5 . . ?
H17A C17 H17B 109.5 . . ?
H17A C17 H17C 109.5 . . ?
H17B C17 H17C 109.5 . . ?
N2 C18 Si 53.32(18) . . ?
N2 C18 C19 125.5(3) . . ?
N3 C18 Si 55.25(18) . . ?
N3 C18 N2 106.5(3) . . ?
N3 C18 C19 127.4(3) . . ?
C19 C18 Si 160.7(3) . . ?
C20 C19 C18 121.4(3) . . ?
C20 C19 C24 120.2(4) . . ?
C24 C19 C18 118.3(3) . . ?
C19 C20 H20 120.0 . . ?
C19 C20 C21 120.0(4) . . ?
C21 C20 H20 120.0 . . ?
C20 C21 H21 120.2 . . ?
C20 C21 C22 119.5(4) . . ?
C22 C21 H21 120.2 . . ?
C21 C22 H22 119.8 . . ?
C23 C22 C21 120.3(4) . . ?
C23 C22 H22 119.8 . . ?
C22 C23 H23 120.0 . . ?
C22 C23 C24 120.0(4) . . ?
C24 C23 H23 120.0 . . ?
C19 C24 C23 119.8(4) . . ?
C19 C24 H24 120.1 . . ?
C23 C24 H24 120.1 . . ?
C26 C25 N1 120.7(2) . . ?
C26 C25 N1 120.7(2) 2_656 . ?
C26 C25 C26 118.6(5) . 2_656 ?
C25 C26 C27 125.7(4) . . ?
C30 C26 C25 118.7(4) . . ?
C30 C26 C27 115.6(4) . . ?
C26 C27 H27 108.5 . . ?
C26 C27 C28 113.5(4) . . ?
C26 C27 C29 110.0(4) . . ?
C28 C27 H27 108.5 . . ?
C29 C27 H27 108.5 . . ?
C29 C27 C28 107.7(4) . . ?
C27 C28 H28A 109.5 . . ?
C27 C28 H28B 109.5 . . ?
C27 C28 H28C 109.5 . . ?
H28A C28 H28B 109.5 . . ?
H28A C28 H28C 109.5 . . ?
H28B C28 H28C 109.5 . . ?
C27 C29 H29A 109.5 . . ?
C27 C29 H29B 109.5 . . ?
C27 C29 H29C 109.5 . . ?
H29A C29 H29B 109.5 . . ?
H29A C29 H29C 109.5 . . ?
H29B C29 H29C 109.5 . . ?
C26 C30 H30 118.4 . . ?
C31 C30 C26 123.1(4) . . ?
C31 C30 H30 118.4 . . ?
C30 C31 C30 117.8(6) 2_656 . ?
C30 C31 H31 121.1 2_656 . ?
C30 C31 H31 121.1 . . ?
C39 C38 D38 119.5 . . ?
C43 C38 D38 119.5 . . ?
C43 C38 C39 121.1(5) . . ?
C38 C39 D39 120.0 . . ?
C38 C39 C40 120.1(5) . . ?
C40 C39 D39 120.0 . . ?
C39 C40 D40 120.4 . . ?
C39 C40 C41 119.3(5) . . ?
C41 C40 D40 120.4 . . ?
C40 C41 D41 119.8 . . ?
C40 C41 C42 120.4(5) . . ?
C42 C41 D41 119.8 . . ?
C41 C42 D42 120.1 . . ?
C43 C42 C41 119.7(5) . . ?
C43 C42 D42 120.1 . . ?
C38 C43 C42 119.4(5) . . ?
C38 C43 D43 120.3 . . ?
C42 C43 D43 120.3 . . ?
C33 C32 D32 119.2 . . ?
C33 C32 C37 121.7(6) . . ?
C37 C32 D32 119.2 . . ?
C32 C33 D33 120.4 . . ?
C34 C33 C32 119.2(6) . . ?
C34 C33 D33 120.4 . . ?
C33 C34 D34 119.9 . . ?
C33 C34 C35 120.2(5) . . ?
C35 C34 D34 119.9 . . ?
C34 C35 D35 119.6 . . ?
C34 C35 C36 120.7(5) . . ?
C36 C35 D35 119.6 . . ?
C35 C36 D36 120.4 . . ?
C35 C36 C37 119.3(5) . . ?
C37 C36 D36 120.4 . . ?
C32 C37 C36 118.9(5) . . ?
C32 C37 D37 120.6 . . ?
C36 C37 D37 120.6 . . ?

loop_
_geom_bond_atom_site_label_1
_geom_bond_atom_site_label_2
_geom_bond_distance
_geom_bond_site_symmetry_2
_geom_bond_publ_flag
Au Au 3.4545(4) 2_656 ?
Au Si 2.3072(10) . ?
Au C1 2.066(4) . ?
Si Si 2.7981(19) 2_656 ?
Si N1 1.764(3) . ?
Si N2 1.831(3) . ?
Si N3 1.876(3) . ?
Si C18 2.284(4) . ?
N1 C25 1.470(6) . ?
N2 C00L 1.479(8) . ?
N2 C14 1.488(13) . ?
N2 C18 1.356(5) . ?
N3 C10 1.497(5) . ?
N3 C18 1.327(5) . ?
C00L C013 1.516(9) . ?
C00L C016 1.526(10) . ?
C00L C017 1.522(9) . ?
C1 C2 1.404(6) . ?
C1 C6 1.407(5) . ?
C2 C3 1.400(6) . ?
C2 C7 1.512(6) . ?
C3 H3 0.9500 . ?
C3 C4 1.372(7) . ?
C4 C5 1.397(6) . ?
C4 C8 1.508(6) . ?
C5 H5 0.9500 . ?
C5 C6 1.394(6) . ?
C6 C9 1.517(6) . ?
C7 H7A 0.9800 . ?
C7 H7B 0.9800 . ?
C7 H7C 0.9800 . ?
C8 H8A 0.9800 . ?
C8 H8B 0.9800 . ?
C8 H8C 0.9800 . ?
C9 H9A 0.9800 . ?
C9 H9B 0.9800 . ?
C9 H9C 0.9800 . ?
C10 C11 1.512(6) . ?
C10 C12 1.520(5) . ?
C10 C13 1.527(7) . ?
C11 H11A 0.9800 . ?
C11 H11B 0.9800 . ?
C11 H11C 0.9800 . ?
C12 H12A 0.9800 . ?
C12 H12B 0.9800 . ?
C12 H12C 0.9800 . ?
C13 H13A 0.9800 . ?
C13 H13B 0.9800 . ?
C13 H13C 0.9800 . ?
C013 H01A 0.9800 . ?
C013 H01B 0.9800 . ?
C013 H01C 0.9800 . ?
C14 C15 1.529(15) . ?
C14 C16 1.521(14) . ?
C14 C17 1.526(14) . ?
C15 H15A 0.9800 . ?
C15 H15B 0.9800 . ?
C15 H15C 0.9800 . ?
C16 H16A 0.9800 . ?
C16 H16B 0.9800 . ?
C16 H16C 0.9800 . ?
C016 H01D 0.9800 . ?
C016 H01E 0.9800 . ?
C016 H01F 0.9800 . ?
C017 H01G 0.9800 . ?
C017 H01H 0.9800 . ?
C017 H01I 0.9800 . ?
C17 H17A 0.9800 . ?
C17 H17B 0.9800 . ?
C17 H17C 0.9800 . ?
C18 C19 1.487(5) . ?
C19 C20 1.387(5) . ?
C19 C24 1.391(5) . ?
C20 H20 0.9500 . ?
C20 C21 1.395(5) . ?
C21 H21 0.9500 . ?
C21 C22 1.397(6) . ?
C22 H22 0.9500 . ?
C22 C23 1.384(6) . ?
C23 H23 0.9500 . ?
C23 C24 1.393(6) . ?
C24 H24 0.9500 . ?
C25 C26 1.425(5) . ?
C25 C26 1.425(5) 2_656 ?
C26 C27 1.513(6) . ?
C26 C30 1.398(6) . ?
C27 H27 1.0000 . ?
C27 C28 1.535(6) . ?
C27 C29 1.529(6) . ?
C28 H28A 0.9800 . ?
C28 H28B 0.9800 . ?
C28 H28C 0.9800 . ?
C29 H29A 0.9800 . ?
C29 H29B 0.9800 . ?
C29 H29C 0.9800 . ?
C30 H30 0.9500 . ?
C30 C31 1.374(6) . ?
C31 H31 0.9500 . ?
C38 D38 0.9500 . ?
C38 C39 1.374(9) . ?
C38 C43 1.373(8) . ?
C39 D39 0.9500 . ?
C39 C40 1.376(8) . ?
C40 D40 0.9500 . ?
C40 C41 1.382(7) . ?
C41 D41 0.9500 . ?
C41 C42 1.387(6) . ?
C42 D42 0.9500 . ?
C42 C43 1.379(7) . ?
C43 D43 0.9500 . ?
C32 D32 0.9500 . ?
C32 C33 1.365(9) . ?
C32 C37 1.367(9) . ?
C33 D33 0.9500 . ?
C33 C34 1.353(8) . ?
C34 D34 0.9500 . ?
C34 C35 1.364(8) . ?
C35 D35 0.9500 . ?
C35 C36 1.373(8) . ?
C36 D36 0.9500 . ?
C36 C37 1.375(8) . ?
C37 D37 0.9500 . ?

loop_
_geom_torsion_atom_site_label_1
_geom_torsion_atom_site_label_2
_geom_torsion_atom_site_label_3
_geom_torsion_atom_site_label_4
_geom_torsion
_geom_torsion_site_symmetry_1
_geom_torsion_site_symmetry_2
_geom_torsion_site_symmetry_3
_geom_torsion_site_symmetry_4
_geom_torsion_publ_flag
Au Si N1 Si 32.66(5) . . . 2_656 ?
Au Si N1 C25 -147.34(5) . . . . ?
Au Si N2 C00L 65.5(6) . . . . ?
Au Si N2 C14 61.9(10) . . . . ?
Au Si N2 C18 -92.3(2) . . . . ?
Au Si N3 C10 -61.4(4) . . . . ?
Au Si N3 C18 95.5(2) . . . . ?
Au C1 C2 C3 176.0(3) . . . . ?
Au C1 C2 C7 -2.2(6) . . . . ?
Au C1 C6 C5 -175.6(3) . . . . ?
Au C1 C6 C9 2.1(5) . . . . ?
Si Si N1 C25 180.001(2) 2_656 . . . ?
Si Si N2 C00L -64.2(7) 2_656 . . . ?
Si Si N2 C14 -67.7(10) 2_656 . . . ?
Si Si N2 C18 138.0(2) 2_656 . . . ?
Si Si N3 C10 41.4(4) 2_656 . . . ?
Si Si N3 C18 -161.62(18) 2_656 . . . ?
Si N1 C25 C26 113.64(18) 2_656 . . 2_656 ?
Si N1 C25 C26 113.64(18) . . . . ?
Si N1 C25 C26 -66.36(18) 2_656 . . . ?
Si N1 C25 C26 -66.36(18) . . . 2_656 ?
Si N2 C00L C013 22.9(10) . . . . ?
Si N2 C00L C016 142.4(7) . . . . ?
Si N2 C00L C017 -94.1(9) . . . . ?
Si N2 C14 C15 120.9(11) . . . . ?
Si N2 C14 C16 2.0(17) . . . . ?
Si N2 C14 C17 -119.2(13) . . . . ?
Si N2 C18 N3 -15.7(3) . . . . ?
Si N2 C18 C19 156.1(3) . . . . ?
Si N3 C10 C11 67.0(6) . . . . ?
Si N3 C10 C12 -169.3(3) . . . . ?
Si N3 C10 C13 -51.9(5) . . . . ?
Si N3 C18 N2 15.3(3) . . . . ?
Si N3 C18 C19 -156.2(4) . . . . ?
Si C18 C19 C20 167.3(7) . . . . ?
Si C18 C19 C24 -13.0(10) . . . . ?
N1 Si N2 C00L -76.3(6) . . . . ?
N1 Si N2 C14 -79.8(10) . . . . ?
N1 Si N2 C18 125.9(2) . . . . ?
N1 Si N3 C10 85.6(4) . . . . ?
N1 Si N3 C18 -117.4(2) . . . . ?
N1 C25 C26 C27 3.3(4) . . . . ?
N1 C25 C26 C30 -179.3(3) . . . . ?
N2 Si N1 Si 169.87(12) . . . 2_656 ?
N2 Si N1 C25 -10.13(12) . . . . ?
N2 Si N3 C10 -168.4(4) . . . . ?
N2 Si N3 C18 -11.5(2) . . . . ?
N2 C18 C19 C20 87.9(5) . . . . ?
N2 C18 C19 C24 -92.4(5) . . . . ?
N3 Si N1 Si -109.99(14) . . . 2_656 ?
N3 Si N1 C25 70.01(14) . . . . ?
N3 Si N2 C00L 169.0(6) . . . . ?
N3 Si N2 C14 165.5(10) . . . . ?
N3 Si N2 C18 11.2(2) . . . . ?
N3 C18 C19 C20 -102.0(5) . . . . ?
N3 C18 C19 C24 77.7(5) . . . . ?
C00L N2 C18 Si -159.9(6) . . . . ?
C00L N2 C18 N3 -175.6(6) . . . . ?
C00L N2 C18 C19 -3.8(8) . . . . ?
C1 C2 C3 C4 -1.3(7) . . . . ?
C2 C1 C6 C5 -1.1(6) . . . . ?
C2 C1 C6 C9 176.7(4) . . . . ?
C2 C3 C4 C5 0.5(6) . . . . ?
C2 C3 C4 C8 -179.2(4) . . . . ?
C3 C4 C5 C6 0.0(6) . . . . ?
C4 C5 C6 C1 0.3(6) . . . . ?
C4 C5 C6 C9 -177.5(4) . . . . ?
C6 C1 C2 C3 1.5(6) . . . . ?
C6 C1 C2 C7 -176.7(4) . . . . ?
C7 C2 C3 C4 177.0(4) . . . . ?
C8 C4 C5 C6 179.7(4) . . . . ?
C10 N3 C18 Si 159.8(4) . . . . ?
C10 N3 C18 N2 175.1(3) . . . . ?
C10 N3 C18 C19 3.5(6) . . . . ?
C14 N2 C18 Si -154.8(10) . . . . ?
C14 N2 C18 N3 -170.5(9) . . . . ?
C14 N2 C18 C19 1.2(11) . . . . ?
C18 Si N1 Si -151.74(15) . . . 2_656 ?
C18 Si N1 C25 28.26(15) . . . . ?
C18 Si N2 C00L 157.8(7) . . . . ?
C18 Si N2 C14 154.3(10) . . . . ?
C18 Si N3 C10 -156.9(5) . . . . ?
C18 N2 C00L C013 173.4(6) . . . . ?
C18 N2 C00L C016 -67.2(9) . . . . ?
C18 N2 C00L C017 56.3(10) . . . . ?
C18 N2 C14 C15 -94.4(14) . . . . ?
C18 N2 C14 C16 146.6(11) . . . . ?
C18 N2 C14 C17 25.5(19) . . . . ?
C18 N3 C10 C11 -82.5(5) . . . . ?
C18 N3 C10 C12 41.2(6) . . . . ?
C18 N3 C10 C13 158.6(4) . . . . ?
C18 C19 C20 C21 179.4(4) . . . . ?
C18 C19 C24 C23 -179.6(4) . . . . ?
C19 C20 C21 C22 0.5(6) . . . . ?
C20 C19 C24 C23 0.1(6) . . . . ?
C20 C21 C22 C23 -0.4(6) . . . . ?
C21 C22 C23 C24 0.2(6) . . . . ?
C22 C23 C24 C19 -0.1(6) . . . . ?
C24 C19 C20 C21 -0.3(6) . . . . ?
C25 C26 C27 C28 -122.0(4) . . . . ?
C25 C26 C27 C29 117.3(4) . . . . ?
C25 C26 C30 C31 -1.6(6) . . . . ?
C26 C25 C26 C27 -176.7(4) 2_656 . . . ?
C26 C25 C26 C30 0.7(3) 2_656 . . . ?
C26 C30 C31 C30 0.8(3) . . . 2_656 ?
C27 C26 C30 C31 176.1(3) . . . . ?
C30 C26 C27 C28 60.5(5) . . . . ?
C30 C26 C27 C29 -60.2(5) . . . . ?
C38 C39 C40 C41 0.4(7) . . . . ?
C39 C38 C43 C42 -0.2(7) . . . . ?
C39 C40 C41 C42 0.0(7) . . . . ?
C40 C41 C42 C43 -0.5(7) . . . . ?
C41 C42 C43 C38 0.6(7) . . . . ?
C43 C38 C39 C40 -0.3(7) . . . . ?
C32 C33 C34 C35 -0.3(10) . . . . ?
C33 C32 C37 C36 -1.0(11) . . . . ?
C33 C34 C35 C36 0.9(10) . . . . ?
C34 C35 C36 C37 -1.4(9) . . . . ?
C35 C36 C37 C32 1.4(9) . . . . ?
C37 C32 C33 C34 0.4(11) . . . . ?
